data_4512607
loop_
_publ_author_name
'Chakraborty, Amit'
'Bag, Prasenjit'
'Goura, Joydeb'
'Bar, Arun Kumar'
'Sutter, Jean-Pascal'
'Chandrasekhar, Vadapalli'

_publ_section_title
;
 Chair-Shaped MnII2LnIII4(Ln = Gd, Tb, Dy, Ho) Heterometallic Complexes
 Assembled from a Tricompartmental Aminobenzohydrazide Ligand
;
_journal_issue 2
_journal_name_full 'Crystal Growth &amp; Design'
_journal_page_first 848
_journal_paper_doi 10.1021/cg501640y
_journal_volume 15
_journal_year 2015
_chemical_formula_sum 'C82 H100 Cl2 Mn2 N14 O22 Tb4'
_chemical_formula_weight 2450.21
_chemical_name_systematic
;
 ?
;
_space_group_crystal_system triclinic
_space_group_IT_number 2
_space_group_name_Hall '-P 1'
_space_group_name_H-M_alt 'P -1'
_symmetry_space_group_name_Hall '-P 1'
_symmetry_space_group_name_H-M 'P -1'
_atom_sites_solution_hydrogens mixed
_audit_creation_method SHELXL-2014
_cell_angle_alpha 73.564(5)
_cell_angle_beta 69.223(5)
_cell_angle_gamma 68.784(5)
_cell_formula_units_Z 1
_cell_length_a 13.425(5)
_cell_length_b 13.637(5)
_cell_length_c 14.927(5)
_cell_measurement_reflns_used 3537
_cell_measurement_temperature 100(2)
_cell_measurement_theta_max 27.65
_cell_measurement_theta_min 2.67
_cell_volume 2344.1(15)
_computing_cell_refinement 'Bruker SAINT'
_computing_data_collection 'Bruker APEX'
_computing_data_reduction 'Bruker SAINT'
_computing_molecular_graphics 'SHELXL 5.1, XP (Sheldrick, 1994)'
_computing_publication_material SHELXS-97
_computing_structure_refinement 'SHELXL-2014 (Sheldrick, 2014)'
_computing_structure_solution 'SHELXS-97 (Sheldrick, 2008)'
_diffrn_ambient_temperature 100(2)
_diffrn_measured_fraction_theta_full 0.985
_diffrn_measured_fraction_theta_max 0.982
_diffrn_radiation_type MoK\a
_diffrn_radiation_wavelength 0.71069
_diffrn_reflns_av_R_equivalents 0.0430
_diffrn_reflns_av_unetI/netI 0.0817
_diffrn_reflns_Laue_measured_fraction_full 0.985
_diffrn_reflns_Laue_measured_fraction_max 0.982
_diffrn_reflns_limit_h_max 16
_diffrn_reflns_limit_h_min -13
_diffrn_reflns_limit_k_max 16
_diffrn_reflns_limit_k_min -15
_diffrn_reflns_limit_l_max 16
_diffrn_reflns_limit_l_min -18
_diffrn_reflns_number 12877
_diffrn_reflns_point_group_measured_fraction_full 0.985
_diffrn_reflns_point_group_measured_fraction_max 0.982
_diffrn_reflns_theta_full 25.000
_diffrn_reflns_theta_max 25.499
_diffrn_reflns_theta_min 1.628
_exptl_absorpt_coefficient_mu 3.370
_exptl_absorpt_correction_T_max 0.738
_exptl_absorpt_correction_T_min 0.697
_exptl_absorpt_correction_type multi-scan
_exptl_absorpt_process_details 'SADABS 2.05 (Sheldrick, 2002)'
_exptl_crystal_colour orange
_exptl_crystal_density_diffrn 1.736
_exptl_crystal_description block
_exptl_crystal_F_000 1210
_exptl_crystal_size_max 0.110
_exptl_crystal_size_mid 0.100
_exptl_crystal_size_min 0.090
_refine_diff_density_max 3.799
_refine_diff_density_min -2.677
_refine_diff_density_rms 0.315
_refine_ls_extinction_method none
_refine_ls_goodness_of_fit_ref 1.145
_refine_ls_hydrogen_treatment mixed
_refine_ls_matrix_type full
_refine_ls_number_parameters 490
_refine_ls_number_reflns 8564
_refine_ls_number_restraints 20
_refine_ls_restrained_S_all 1.144
_refine_ls_R_factor_all 0.0831
_refine_ls_R_factor_gt 0.0616
_refine_ls_shift/su_max 0.001
_refine_ls_shift/su_mean 0.000
_refine_ls_structure_factor_coef Fsqd
_refine_ls_weighting_details 'w=1/[\s^2^(Fo^2^)+(0.1240P)^2^+9.8675P] where P=(Fo^2^+2Fc^2^)/3'
_refine_ls_weighting_scheme calc
_refine_ls_wR_factor_gt 0.1607
_refine_ls_wR_factor_ref 0.2233
_reflns_Friedel_coverage 0.000
_reflns_number_gt 6653
_reflns_number_total 8564
_reflns_threshold_expression 'I > 2\s(I)'
_cod_data_source_file cg501640y_si_002.cif
_cod_data_source_block Mn2Tb4
_cod_depositor_comments 'Adding full bibliography for 4512606--4512609.cif.'
_cod_database_code 4512607
_shelx_space_group_comment
;
The symmetry employed for this shelxl refinement is uniquely defined
by the following loop, which should always be used as a source of
symmetry information in preference to the above space-group names.
They are only intended as comments.
;
_shelx_estimated_absorpt_t_min 0.708
_shelx_estimated_absorpt_t_max 0.751
_shelxl_version_number 2014-3

loop_
_space_group_symop_operation_xyz
'x, y, z'
'-x, -y, -z'

loop_
_atom_site_label
_atom_site_type_symbol
_atom_site_fract_x
_atom_site_fract_y
_atom_site_fract_z
_atom_site_U_iso_or_equiv
_atom_site_adp_type
_atom_site_occupancy
_atom_site_site_symmetry_order
_atom_site_calc_flag
_atom_site_refinement_flags_posn
_atom_site_refinement_flags_adp
Tb1 Tb 0.66481(4) 0.45111(4) 0.97553(3) 0.01879(18) Uani 1 1 d . .
Tb2 Tb 0.53306(4) 0.65922(4) 0.80233(4) 0.01931(18) Uani 1 1 d . .
Mn1 Mn 0.78582(13) 0.45881(14) 0.72048(12) 0.0234(4) Uani 1 1 d . .
O12 O 0.5021(6) 0.3960(5) 1.0287(5) 0.0153(14) Uani 1 1 d D U
O3 O 0.6147(6) 0.4288(6) 1.1460(5) 0.0213(16) Uani 1 1 d . .
C19 C 0.6813(9) 0.7998(10) 0.6039(8) 0.0271(10) Uani 1 1 d . .
O6 O 0.5695(6) 0.8062(6) 0.6538(6) 0.0267(17) Uani 1 1 d . .
O5 O 0.7131(5) 0.6238(5) 0.6918(5) 0.0159(14) Uani 1 1 d . .
O2 O 0.5041(6) 0.3891(6) 1.3292(6) 0.0246(17) Uani 1 1 d . .
O8 O 0.2633(6) 0.7385(6) 0.9792(5) 0.0223(16) Uani 1 1 d . .
O9 O 0.6098(6) 0.7640(6) 0.8437(6) 0.0269(13) Uani 1 1 d . .
O11 O 0.6263(6) 0.4762(6) 0.8261(5) 0.0191(15) Uani 1 1 d D .
O4 O 0.8328(6) 0.3989(6) 0.8530(5) 0.0216(16) Uani 1 1 d . .
N7 N 0.9467(11) 0.0542(12) 0.6750(10) 0.061(4) Uani 1 1 d . .
O10 O 0.7186(6) 0.6093(6) 0.8953(6) 0.0269(13) Uani 1 1 d . .
O7 O 0.3683(6) 0.7921(6) 0.8304(6) 0.0282(18) Uani 1 1 d . .
N5 N 0.5160(11) 0.2978(9) 0.8679(9) 0.044(3) Uani 1 1 d . .
N2 N 0.8344(7) 0.4316(7) 1.0146(6) 0.0221(14) Uani 1 1 d . .
C7 C 0.6589(8) 0.4329(9) 1.2111(8) 0.0214(10) Uani 1 1 d . .
N1 N 0.9389(7) 0.4158(7) 0.9389(6) 0.0221(14) Uani 1 1 d . .
N4 N 0.4488(12) 1.0618(13) 0.8144(12) 0.070(4) Uani 1 1 d . .
C14 C 1.1354(8) 0.3865(9) 0.6130(8) 0.021(2) Uani 1 1 d . .
H14 H 1.1404 0.4223 0.5477 0.025 Uiso 1 1 calc R U
C25 C 0.7759(10) 0.7633(11) 0.8754(9) 0.036(3) Uani 1 1 d . .
C38 C 0.8946(14) 0.1032(13) 0.7374(12) 0.053(4) Uani 1 1 d . .
C2 C 0.5997(8) 0.4169(9) 1.3080(8) 0.0214(10) Uani 1 1 d . .
C10 C 1.0290(8) 0.3668(8) 0.7819(8) 0.020(2) Uani 1 1 d . .
C11 C 1.1199(9) 0.2886(10) 0.8042(9) 0.027(3) Uani 1 1 d . .
H11 H 1.1160 0.2562 0.8702 0.032 Uiso 1 1 calc R U
N3 N 0.9425(7) 0.5030(6) 0.6641(6) 0.0149(17) Uani 1 1 d . U
C6 C 0.7642(8) 0.4537(9) 1.1854(8) 0.0214(10) Uani 1 1 d . .
C42 C 0.2734(9) 0.7949(9) 0.8964(9) 0.027(3) Uani 1 1 d . .
C5 C 0.7994(9) 0.4590(9) 1.2618(7) 0.0214(10) Uani 1 1 d . .
H5 H 0.8685 0.4731 1.2458 0.026 Uiso 1 1 calc R U
C24 C 0.6946(8) 0.7083(8) 0.8703(7) 0.016(2) Uani 1 1 d . U
C15 C 1.0378(9) 0.4173(9) 0.6866(8) 0.023(2) Uani 1 1 d . .
C18 C 0.7565(9) 0.6987(9) 0.6294(8) 0.0271(10) Uani 1 1 d . .
C21 C 0.8320(9) 0.8646(10) 0.4915(8) 0.0271(10) Uani 1 1 d . .
H21 H 0.8585 0.9191 0.4434 0.033 Uiso 1 1 calc R U
C29 C 0.1710(9) 0.8743(10) 0.8659(8) 0.028(3) Uani 1 1 d . .
C33 C 0.8567(15) 0.1526(13) 0.4653(13) 0.063(5) Uani 1 1 d . .
H33A H 0.9047 0.1026 0.4206 0.094 Uiso 1 1 calc R U
H33B H 0.8796 0.1303 0.5252 0.094 Uiso 1 1 calc R U
H33C H 0.8630 0.2246 0.4344 0.094 Uiso 1 1 calc R U
C17 C 0.8699(9) 0.6874(10) 0.5841(8) 0.0271(10) Uani 1 1 d . .
C8 C 0.8472(9) 0.4503(9) 1.0901(8) 0.023(2) Uani 1 1 d . .
H8 H 0.9152 0.4625 1.0828 0.028 Uiso 1 1 calc R U
C36 C 0.5027(14) 0.2937(14) 0.6976(12) 0.061(4) Uani 1 1 d . .
H36A H 0.5608 0.3215 0.6467 0.091 Uiso 1 1 calc R U
H36B H 0.4295 0.3380 0.6893 0.091 Uiso 1 1 calc R U
H36C H 0.5144 0.2199 0.6929 0.091 Uiso 1 1 calc R U
C1 C 0.4373(8) 0.3777(10) 1.4300(8) 0.026(3) Uani 1 1 d . .
H1B H 0.4822 0.3228 1.4702 0.040 Uiso 1 1 calc R U
H1C H 0.3727 0.3565 1.4354 0.040 Uiso 1 1 calc R U
H1D H 0.4118 0.4460 1.4523 0.040 Uiso 1 1 calc R U
C22 C 0.9052(9) 0.7693(9) 0.5166(8) 0.0271(10) Uani 1 1 d . .
H22 H 0.9827 0.7592 0.4868 0.033 Uiso 1 1 calc R U
C16 C 0.9573(9) 0.5895(10) 0.6073(8) 0.026(2) Uani 1 1 d . .
H16 H 1.0322 0.5907 0.5769 0.031 Uiso 1 1 calc R U
N6 N 0.6467(12) 0.1569(10) 0.5056(11) 0.059(4) Uani 1 1 d . .
C3 C 0.6418(8) 0.4213(9) 1.3816(8) 0.0214(10) Uani 1 1 d . .
H3 H 0.6017 0.4079 1.4483 0.026 Uiso 1 1 calc R U
C23 C 0.4859(10) 0.9054(10) 0.6317(10) 0.039(3) Uani 1 1 d . .
H23A H 0.4831 0.9587 0.6656 0.058 Uiso 1 1 calc R U
H23B H 0.4130 0.8926 0.6533 0.058 Uiso 1 1 calc R U
H23C H 0.5052 0.9318 0.5614 0.058 Uiso 1 1 calc R U
C20 C 0.7152(9) 0.8824(10) 0.5376(8) 0.0271(10) Uani 1 1 d . .
H20 H 0.6630 0.9491 0.5228 0.033 Uiso 1 1 calc R U
C12 C 1.2203(10) 0.2553(11) 0.7296(10) 0.036(3) Uani 1 1 d . .
H12 H 1.2827 0.2004 0.7453 0.044 Uiso 1 1 calc R U
C32 C 0.1799(10) 0.9882(9) 0.8470(10) 0.0345(17) Uani 1 1 d . .
H32A H 0.2494 0.9936 0.7967 0.052 Uiso 1 1 calc R U
H32B H 0.1796 1.0040 0.9073 0.052 Uiso 1 1 calc R U
H32C H 0.1165 1.0397 0.8251 0.052 Uiso 1 1 calc R U
C30 C 0.0643(10) 0.8629(10) 0.9461(10) 0.0345(17) Uani 1 1 d . .
H30A H -0.0001 0.9182 0.9287 0.052 Uiso 1 1 calc R U
H30B H 0.0682 0.8711 1.0078 0.052 Uiso 1 1 calc R U
H30C H 0.0566 0.7922 0.9531 0.052 Uiso 1 1 calc R U
C9 C 0.9271(8) 0.3976(9) 0.8627(8) 0.022(2) Uani 1 1 d . .
C13 C 1.2247(10) 0.3041(10) 0.6349(8) 0.029(3) Uani 1 1 d . .
H13 H 1.2896 0.2810 0.5840 0.034 Uiso 1 1 calc R U
C34 C 0.7350(15) 0.1532(14) 0.4901(11) 0.057(5) Uani 1 1 d . .
C28 C 0.8945(11) 0.7024(12) 0.8315(11) 0.045(2) Uani 1 1 d . .
H28A H 0.9447 0.7400 0.8309 0.068 Uiso 1 1 calc R U
H28B H 0.9040 0.6971 0.7647 0.068 Uiso 1 1 calc R U
H28C H 0.9120 0.6305 0.8703 0.068 Uiso 1 1 calc R U
C4 C 0.7410(8) 0.4452(9) 1.3556(7) 0.0214(10) Uani 1 1 d . .
H4 H 0.7677 0.4517 1.4041 0.026 Uiso 1 1 calc R U
C40 C 0.4102(12) 0.9329(12) 0.9739(11) 0.050(4) Uani 1 1 d . .
H40A H 0.3756 0.9750 1.0263 0.074 Uiso 1 1 calc R U
H40B H 0.4789 0.8791 0.9843 0.074 Uiso 1 1 calc R U
H40C H 0.3586 0.8972 0.9738 0.074 Uiso 1 1 calc R U
C27 C 0.7578(12) 0.7628(12) 0.9819(10) 0.045(2) Uani 1 1 d . .
H27A H 0.7696 0.6892 1.0177 0.068 Uiso 1 1 calc R U
H27B H 0.6815 0.8054 1.0094 0.068 Uiso 1 1 calc R U
H27C H 0.8106 0.7936 0.9873 0.068 Uiso 1 1 calc R U
C31 C 0.1693(10) 0.8505(10) 0.7721(9) 0.0345(17) Uani 1 1 d . .
H31A H 0.2364 0.8595 0.7201 0.052 Uiso 1 1 calc R U
H31B H 0.1032 0.9000 0.7530 0.052 Uiso 1 1 calc R U
H31C H 0.1671 0.7769 0.7832 0.052 Uiso 1 1 calc R U
C37 C 0.8289(14) 0.1567(14) 0.8210(11) 0.060(4) Uani 1 1 d . .
H37A H 0.7524 0.1919 0.8170 0.090 Uiso 1 1 calc R U
H37B H 0.8619 0.2102 0.8209 0.090 Uiso 1 1 calc R U
H37C H 0.8285 0.1038 0.8813 0.090 Uiso 1 1 calc R U
C41 C 0.5076(11) 0.2964(13) 0.7945(10) 0.044(3) Uani 1 1 d . .
C39 C 0.4353(16) 1.0007(12) 0.8841(13) 0.055(4) Uani 1 1 d . .
C26 C 0.7496(12) 0.8792(11) 0.8199(11) 0.045(2) Uani 1 1 d . .
H26A H 0.6733 0.9189 0.8508 0.068 Uiso 1 1 calc R U
H26B H 0.7570 0.8791 0.7522 0.068 Uiso 1 1 calc R U
H26C H 0.8018 0.9133 0.8213 0.068 Uiso 1 1 calc R U
Cl1 Cl 0.7851(2) 0.3682(2) 0.6088(2) 0.0299(6) Uani 1 1 d . .
H66 H 0.495(10) 0.351(8) 0.999(8) 0.036 Uiso 1 1 d D U
H67 H 0.625(11) 0.408(4) 0.839(9) 0.036 Uiso 1 1 d D U

loop_
_atom_site_aniso_label
_atom_site_aniso_U_11
_atom_site_aniso_U_22
_atom_site_aniso_U_33
_atom_site_aniso_U_23
_atom_site_aniso_U_13
_atom_site_aniso_U_12
Tb1 0.0146(3) 0.0261(3) 0.0161(3) -0.0043(2) -0.0026(2) -0.0077(2)
Tb2 0.0159(3) 0.0256(3) 0.0169(3) -0.0041(2) -0.0025(2) -0.0084(2)
Mn1 0.0168(8) 0.0349(10) 0.0190(9) -0.0049(7) -0.0039(6) -0.0092(7)
O12 0.0152(16) 0.0153(17) 0.0143(17) -0.0025(10) -0.0031(10) -0.0043(10)
O3 0.026(4) 0.028(4) 0.008(3) 0.008(3) -0.003(3) -0.016(3)
C19 0.022(2) 0.034(3) 0.027(3) 0.000(2) -0.007(2) -0.014(2)
O6 0.020(4) 0.034(5) 0.028(4) -0.008(4) -0.008(3) -0.008(3)
O5 0.009(3) 0.018(4) 0.015(4) -0.003(3) 0.006(3) -0.006(3)
O2 0.017(4) 0.042(5) 0.025(4) -0.007(4) -0.011(3) -0.014(3)
O8 0.026(4) 0.020(4) 0.022(4) -0.006(3) -0.006(3) -0.008(3)
O9 0.019(3) 0.032(3) 0.032(3) -0.003(3) -0.014(2) -0.006(2)
O11 0.019(4) 0.020(4) 0.014(4) -0.001(3) -0.001(3) -0.006(3)
O4 0.017(4) 0.029(4) 0.015(4) -0.010(3) 0.000(3) -0.003(3)
N7 0.053(8) 0.069(10) 0.043(8) -0.006(7) -0.004(7) -0.009(7)
O10 0.019(3) 0.032(3) 0.032(3) -0.003(3) -0.014(2) -0.006(2)
O7 0.028(4) 0.025(4) 0.032(5) -0.007(4) -0.008(4) -0.007(3)
N5 0.066(8) 0.035(6) 0.039(7) -0.002(5) -0.023(6) -0.021(6)
N2 0.013(3) 0.032(4) 0.018(3) -0.008(3) 0.000(3) -0.004(3)
C7 0.017(2) 0.033(3) 0.017(2) -0.0039(19) -0.0045(17) -0.0122(19)
N1 0.013(3) 0.032(4) 0.018(3) -0.008(3) 0.000(3) -0.004(3)
N4 0.056(9) 0.078(11) 0.078(12) -0.013(9) -0.029(8) -0.012(8)
C14 0.015(5) 0.034(6) 0.018(5) -0.009(5) 0.007(4) -0.018(5)
C25 0.028(6) 0.050(8) 0.037(7) -0.014(6) -0.001(5) -0.023(6)
C38 0.055(10) 0.053(10) 0.049(10) 0.010(8) -0.009(8) -0.032(8)
C2 0.017(2) 0.033(3) 0.017(2) -0.0039(19) -0.0045(17) -0.0122(19)
C10 0.015(5) 0.017(5) 0.025(6) 0.000(4) 0.005(4) -0.013(4)
C11 0.018(5) 0.036(7) 0.033(7) -0.013(5) -0.006(5) -0.012(5)
N3 0.0148(17) 0.0151(17) 0.0148(17) -0.0027(6) -0.0040(7) -0.0043(7)
C6 0.017(2) 0.033(3) 0.017(2) -0.0039(19) -0.0045(17) -0.0122(19)
C42 0.024(6) 0.029(6) 0.031(7) -0.011(5) -0.002(5) -0.013(5)
C5 0.017(2) 0.033(3) 0.017(2) -0.0039(19) -0.0045(17) -0.0122(19)
C24 0.016(2) 0.016(2) 0.016(2) -0.0030(6) -0.0046(7) -0.0049(7)
C15 0.020(5) 0.030(6) 0.026(6) -0.004(5) -0.006(4) -0.017(5)
C18 0.022(2) 0.034(3) 0.027(3) 0.000(2) -0.007(2) -0.014(2)
C21 0.022(2) 0.034(3) 0.027(3) 0.000(2) -0.007(2) -0.014(2)
C29 0.022(6) 0.038(7) 0.026(6) -0.003(5) -0.008(5) -0.010(5)
C33 0.084(13) 0.053(10) 0.062(11) -0.014(8) -0.028(10) -0.023(9)
C17 0.022(2) 0.034(3) 0.027(3) 0.000(2) -0.007(2) -0.014(2)
C8 0.014(5) 0.022(6) 0.023(6) 0.005(5) 0.001(4) -0.007(4)
C36 0.063(10) 0.077(12) 0.058(11) -0.013(9) -0.016(8) -0.037(9)
C1 0.009(5) 0.054(8) 0.018(6) -0.013(5) 0.000(4) -0.010(5)
C22 0.022(2) 0.034(3) 0.027(3) 0.000(2) -0.007(2) -0.014(2)
C16 0.019(5) 0.040(7) 0.028(6) -0.004(5) -0.007(5) -0.021(5)
N6 0.046(8) 0.040(8) 0.082(11) -0.009(7) -0.026(8) 0.005(6)
C3 0.017(2) 0.033(3) 0.017(2) -0.0039(19) -0.0045(17) -0.0122(19)
C23 0.031(7) 0.030(7) 0.040(8) 0.008(6) -0.008(6) -0.004(6)
C20 0.022(2) 0.034(3) 0.027(3) 0.000(2) -0.007(2) -0.014(2)
C12 0.016(6) 0.039(8) 0.042(8) -0.008(6) 0.006(5) -0.008(5)
C32 0.024(4) 0.027(4) 0.045(5) -0.007(3) -0.006(3) -0.003(3)
C30 0.024(4) 0.027(4) 0.045(5) -0.007(3) -0.006(3) -0.003(3)
C9 0.006(5) 0.021(6) 0.035(7) -0.008(5) -0.007(4) 0.004(4)
C13 0.028(6) 0.039(7) 0.017(6) -0.004(5) -0.001(5) -0.013(5)
C34 0.054(10) 0.067(11) 0.041(9) -0.028(8) -0.017(8) 0.010(9)
C28 0.048(5) 0.053(5) 0.054(5) -0.017(4) -0.012(4) -0.034(4)
C4 0.017(2) 0.033(3) 0.017(2) -0.0039(19) -0.0045(17) -0.0122(19)
C40 0.038(8) 0.057(10) 0.053(10) -0.029(8) -0.010(7) 0.000(7)
C27 0.048(5) 0.053(5) 0.054(5) -0.017(4) -0.012(4) -0.034(4)
C31 0.024(4) 0.027(4) 0.045(5) -0.007(3) -0.006(3) -0.003(3)
C37 0.061(10) 0.077(12) 0.039(9) -0.014(8) -0.008(8) -0.018(9)
C41 0.032(7) 0.068(10) 0.035(8) 0.000(7) -0.011(6) -0.024(7)
C39 0.094(13) 0.038(9) 0.054(11) 0.006(8) -0.042(10) -0.031(9)
C26 0.048(5) 0.053(5) 0.054(5) -0.017(4) -0.012(4) -0.034(4)
Cl1 0.0308(15) 0.0392(17) 0.0219(14) -0.0132(12) -0.0020(11) -0.0122(13)

loop_
_atom_type_symbol
_atom_type_description
_atom_type_scat_dispersion_real
_atom_type_scat_dispersion_imag
_atom_type_scat_source
C C 0.0033 0.0016 'International Tables Vol C Tables 4.2.6.8 and 6.1.1.4'
H H 0.0000 0.0000 'International Tables Vol C Tables 4.2.6.8 and 6.1.1.4'
N N 0.0061 0.0033 'International Tables Vol C Tables 4.2.6.8 and 6.1.1.4'
O O 0.0106 0.0060 'International Tables Vol C Tables 4.2.6.8 and 6.1.1.4'
Mn Mn 0.3368 0.7283 'International Tables Vol C Tables 4.2.6.8 and 6.1.1.4'
Tb Tb -0.1723 4.1537 'International Tables Vol C Tables 4.2.6.8 and 6.1.1.4'
Cl Cl 0.1484 0.1585 'International Tables Vol C Tables 4.2.6.8 and 6.1.1.4'

loop_
_geom_angle_atom_site_label_1
_geom_angle_atom_site_label_2
_geom_angle_atom_site_label_3
_geom_angle
_geom_angle_site_symmetry_1
_geom_angle_site_symmetry_3
O3 Tb1 O12 75.7(2) . .
O3 Tb1 O4 134.8(2) . .
O12 Tb1 O4 130.3(2) . .
O3 Tb1 O11 152.9(2) . .
O12 Tb1 O11 78.6(2) . .
O4 Tb1 O11 70.1(2) . .
O3 Tb1 O10 113.2(3) . .
O12 Tb1 O10 138.0(2) . .
O4 Tb1 O10 73.9(3) . .
O11 Tb1 O10 80.9(3) . .
O3 Tb1 O8 78.0(3) . 2_667
O12 Tb1 O8 78.0(2) . 2_667
O4 Tb1 O8 74.2(3) . 2_667
O11 Tb1 O8 105.1(2) . 2_667
O10 Tb1 O8 143.1(3) . 2_667
O3 Tb1 N2 74.7(3) . .
O12 Tb1 N2 144.4(3) . .
O4 Tb1 N2 64.8(3) . .
O11 Tb1 N2 132.4(3) . .
O10 Tb1 N2 73.0(3) . .
O8 Tb1 N2 77.0(3) 2_667 .
O3 Tb1 O12 90.5(2) . 2_667
O12 Tb1 O12 68.3(3) . 2_667
O4 Tb1 O12 131.1(2) . 2_667
O11 Tb1 O12 71.9(2) . 2_667
O10 Tb1 O12 70.6(2) . 2_667
O8 Tb1 O12 146.2(2) 2_667 2_667
N2 Tb1 O12 130.7(3) . 2_667
O3 Tb1 Mn1 170.47(18) . .
O12 Tb1 Mn1 110.41(16) . .
O4 Tb1 Mn1 35.66(17) . .
O11 Tb1 Mn1 35.68(17) . .
O10 Tb1 Mn1 67.56(19) . .
O8 Tb1 Mn1 95.84(18) 2_667 .
N2 Tb1 Mn1 97.0(2) . .
O12 Tb1 Mn1 98.57(16) 2_667 .
O3 Tb1 Tb2 129.56(18) . .
O12 Tb1 Tb2 85.95(16) . .
O4 Tb1 Tb2 92.52(18) . .
O11 Tb1 Tb2 38.89(17) . .
O10 Tb1 Tb2 56.04(17) . .
O8 Tb1 Tb2 143.37(17) 2_667 .
N2 Tb1 Tb2 128.5(2) . .
O12 Tb1 Tb2 39.33(16) 2_667 .
Mn1 Tb1 Tb2 59.28(3) . .
O3 Tb1 Tb2 39.80(18) . 2_667
O12 Tb1 Tb2 36.80(16) . 2_667
O4 Tb1 Tb2 142.40(19) . 2_667
O11 Tb1 Tb2 115.40(18) . 2_667
O10 Tb1 Tb2 142.44(19) . 2_667
O8 Tb1 Tb2 68.43(18) 2_667 2_667
N2 Tb1 Tb2 109.4(2) . 2_667
O12 Tb1 Tb2 82.33(17) 2_667 2_667
Mn1 Tb1 Tb2 144.33(3) . 2_667
Tb2 Tb1 Tb2 114.95(3) . 2_667
O3 Tb1 Tb1 81.87(18) . 2_667
O12 Tb1 Tb1 34.90(16) . 2_667
O4 Tb1 Tb1 141.98(17) . 2_667
O11 Tb1 Tb1 72.04(17) . 2_667
O10 Tb1 Tb1 103.66(17) . 2_667
O8 Tb1 Tb1 112.85(18) 2_667 2_667
N2 Tb1 Tb1 152.15(19) . 2_667
O12 Tb1 Tb1 33.45(16) 2_667 2_667
Mn1 Tb1 Tb1 107.37(3) . 2_667
Tb2 Tb1 Tb1 58.802(18) . 2_667
Tb2 Tb1 Tb1 56.15(2) 2_667 2_667
O3 Tb1 H67 142(2) . .
O12 Tb1 H67 67(3) . .
O4 Tb1 H67 70(3) . .
O11 Tb1 H67 20.7(11) . .
O10 Tb1 H67 100.6(14) . .
O8 Tb1 H67 85.5(15) 2_667 .
N2 Tb1 H67 135(3) . .
O12 Tb1 H67 84(2) 2_667 .
Mn1 Tb1 H67 43(3) . .
Tb2 Tb1 H67 57.8(15) . .
Tb2 Tb1 H67 102(2) 2_667 .
Tb1 Tb1 H67 73(3) 2_667 .
O7 Tb2 O11 147.9(3) . .
O7 Tb2 O12 88.0(3) . 2_667
O11 Tb2 O12 74.4(2) . 2_667
O7 Tb2 O9 87.3(3) . .
O11 Tb2 O9 114.0(3) . .
O12 Tb2 O9 77.6(3) 2_667 .
O7 Tb2 O5 140.9(3) . .
O11 Tb2 O5 69.5(2) . .
O12 Tb2 O5 123.7(2) 2_667 .
O9 Tb2 O5 79.3(3) . .
O7 Tb2 O3 74.1(3) . 2_667
O11 Tb2 O3 75.3(2) . 2_667
O12 Tb2 O3 73.8(2) 2_667 2_667
O9 Tb2 O3 146.2(3) . 2_667
O5 Tb2 O3 132.2(2) . 2_667
O7 Tb2 O2 93.3(3) . 2_667
O11 Tb2 O2 81.5(2) . 2_667
O12 Tb2 O2 135.2(3) 2_667 2_667
O9 Tb2 O2 147.2(3) . 2_667
O5 Tb2 O2 79.8(2) . 2_667
O3 Tb2 O2 63.7(2) 2_667 2_667
O7 Tb2 O6 77.7(3) . .
O11 Tb2 O6 130.0(2) . .
O12 Tb2 O6 147.9(2) 2_667 .
O9 Tb2 O6 73.1(3) . .
O5 Tb2 O6 63.3(2) . .
O3 Tb2 O6 127.5(2) 2_667 .
O2 Tb2 O6 74.9(2) 2_667 .
O7 Tb2 Mn1 170.8(2) . .
O11 Tb2 Mn1 35.33(18) . .
O12 Tb2 Mn1 100.58(16) 2_667 .
O9 Tb2 Mn1 97.57(18) . .
O5 Tb2 Mn1 34.20(17) . .
O3 Tb2 Mn1 105.14(18) 2_667 .
O2 Tb2 Mn1 78.37(17) 2_667 .
O6 Tb2 Mn1 96.20(17) . .
O7 Tb2 Tb1 129.6(2) . .
O11 Tb2 Tb1 39.50(17) . .
O12 Tb2 Tb1 41.57(16) 2_667 .
O9 Tb2 Tb1 82.60(19) . .
O5 Tb2 Tb1 85.06(17) . .
O3 Tb2 Tb1 87.89(16) 2_667 .
O2 Tb2 Tb1 120.33(19) 2_667 .
O6 Tb2 Tb1 142.82(16) . .
Mn1 Tb2 Tb1 59.06(3) . .
O7 Tb2 Tb1 72.9(2) . 2_667
O11 Tb2 Tb1 77.08(17) . 2_667
O12 Tb2 Tb1 37.16(17) 2_667 2_667
O9 Tb2 Tb1 110.3(2) . 2_667
O5 Tb2 Tb1 146.12(17) . 2_667
O3 Tb2 Tb1 37.55(16) 2_667 2_667
O2 Tb2 Tb1 101.12(18) 2_667 2_667
O6 Tb2 Tb1 150.09(16) . 2_667
Mn1 Tb2 Tb1 112.25(4) . 2_667
Tb1 Tb2 Tb1 65.05(3) . 2_667
O5 Mn1 O11 78.7(3) . .
O5 Mn1 O4 115.5(3) . .
O11 Mn1 O4 78.9(3) . .
O5 Mn1 N3 83.4(3) . .
O11 Mn1 N3 146.7(3) . .
O4 Mn1 N3 83.9(3) . .
O5 Mn1 Cl1 113.6(2) . .
O11 Mn1 Cl1 105.6(2) . .
O4 Mn1 Cl1 130.6(2) . .
N3 Mn1 Cl1 107.3(2) . .
O5 Mn1 Tb1 91.54(19) . .
O11 Mn1 Tb1 40.28(19) . .
O4 Mn1 Tb1 40.09(19) . .
N3 Mn1 Tb1 113.4(2) . .
Cl1 Mn1 Tb1 134.18(10) . .
O5 Mn1 Tb2 39.45(18) . .
O11 Mn1 Tb2 39.2(2) . .
O4 Mn1 Tb2 98.97(19) . .
N3 Mn1 Tb2 118.0(2) . .
Cl1 Mn1 Tb2 115.41(9) . .
Tb1 Mn1 Tb2 61.66(3) . .
Tb2 O12 Tb1 106.0(3) 2_667 .
Tb2 O12 Tb1 99.1(2) 2_667 2_667
Tb1 O12 Tb1 111.7(3) . 2_667
Tb2 O12 H66 113(8) 2_667 .
Tb1 O12 H66 121(8) . .
Tb1 O12 H66 103(8) 2_667 .
C7 O3 Tb1 135.9(6) . .
C7 O3 Tb2 119.9(6) . 2_667
Tb1 O3 Tb2 102.7(3) . 2_667
C20 C19 O6 123.5(10) . .
C20 C19 C18 123.3(10) . .
O6 C19 C18 113.3(10) . .
C19 O6 C23 117.6(9) . .
C19 O6 Tb2 116.5(6) . .
C23 O6 Tb2 124.4(7) . .
C18 O5 Mn1 129.4(6) . .
C18 O5 Tb2 124.1(6) . .
Mn1 O5 Tb2 106.4(3) . .
C2 O2 C1 117.6(8) . .
C2 O2 Tb2 118.5(6) . 2_667
C1 O2 Tb2 123.5(6) . 2_667
C42 O8 Tb1 129.2(7) . 2_667
C24 O9 Tb2 111.3(6) . .
Mn1 O11 Tb2 105.4(3) . .
Mn1 O11 Tb1 104.0(3) . .
Tb2 O11 Tb1 101.6(3) . .
Mn1 O11 H67 98(8) . .
Tb2 O11 H67 150(8) . .
Tb1 O11 H67 90(8) . .
C9 O4 Mn1 124.5(7) . .
C9 O4 Tb1 119.6(6) . .
Mn1 O4 Tb1 104.3(3) . .
C24 O10 Tb1 150.7(7) . .
C42 O7 Tb2 131.8(8) . .
C8 N2 N1 109.6(8) . .
C8 N2 Tb1 130.6(7) . .
N1 N2 Tb1 118.8(6) . .
O3 C7 C2 117.7(9) . .
O3 C7 C6 123.3(9) . .
C2 C7 C6 118.9(9) . .
C9 N1 N2 110.2(8) . .
C13 C14 C15 120.2(11) . .
C13 C14 H14 119.9 . .
C15 C14 H14 119.9 . .
C28 C25 C27 109.7(11) . .
C28 C25 C26 110.2(11) . .
C27 C25 C26 109.9(11) . .
C28 C25 C24 109.9(10) . .
C27 C25 C24 107.9(10) . .
C26 C25 C24 109.2(10) . .
N7 C38 C37 175.4(18) . .
O2 C2 C7 116.6(9) . .
O2 C2 C3 122.6(9) . .
C7 C2 C3 120.6(9) . .
C11 C10 C15 118.9(10) . .
C11 C10 C9 118.3(10) . .
C15 C10 C9 122.7(10) . .
C10 C11 C12 120.9(12) . .
C10 C11 H11 119.6 . .
C12 C11 H11 119.6 . .
C16 N3 C15 119.5(9) . .
C16 N3 Mn1 126.2(7) . .
C15 N3 Mn1 113.9(6) . .
C5 C6 C7 117.3(9) . .
C5 C6 C8 116.2(9) . .
C7 C6 C8 125.5(9) . .
O8 C42 O7 124.0(11) . .
O8 C42 C29 120.9(10) . .
O7 C42 C29 115.1(10) . .
C4 C5 C6 123.7(10) . .
C4 C5 H5 118.1 . .
C6 C5 H5 118.1 . .
O10 C24 O9 123.6(9) . .
O10 C24 C25 116.7(9) . .
O9 C24 C25 119.7(10) . .
C10 C15 C14 120.8(10) . .
C10 C15 N3 118.6(9) . .
C14 C15 N3 120.6(10) . .
O5 C18 C17 126.1(10) . .
O5 C18 C19 117.5(10) . .
C17 C18 C19 116.4(11) . .
C22 C21 C20 119.9(11) . .
C22 C21 H21 120.1 . .
C20 C21 H21 120.1 . .
C30 C29 C31 109.1(10) . .
C30 C29 C42 110.0(10) . .
C31 C29 C42 109.1(9) . .
C30 C29 C32 110.6(10) . .
C31 C29 C32 109.4(10) . .
C42 C29 C32 108.6(9) . .
C34 C33 H33A 109.5 . .
C34 C33 H33B 109.5 . .
H33A C33 H33B 109.5 . .
C34 C33 H33C 109.5 . .
H33A C33 H33C 109.5 . .
H33B C33 H33C 109.5 . .
C22 C17 C18 121.0(11) . .
C22 C17 C16 116.7(10) . .
C18 C17 C16 122.3(11) . .
N2 C8 C6 124.6(10) . .
N2 C8 H8 117.7 . .
C6 C8 H8 117.7 . .
C41 C36 H36A 109.5 . .
C41 C36 H36B 109.5 . .
H36A C36 H36B 109.5 . .
C41 C36 H36C 109.5 . .
H36A C36 H36C 109.5 . .
H36B C36 H36C 109.5 . .
O2 C1 H1B 109.5 . .
O2 C1 H1C 109.5 . .
H1B C1 H1C 109.5 . .
O2 C1 H1D 109.5 . .
H1B C1 H1D 109.5 . .
H1C C1 H1D 109.5 . .
C21 C22 C17 121.8(11) . .
C21 C22 H22 119.1 . .
C17 C22 H22 119.1 . .
N3 C16 C17 126.6(10) . .
N3 C16 H16 116.7 . .
C17 C16 H16 116.7 . .
C4 C3 C2 119.8(10) . .
C4 C3 H3 120.1 . .
C2 C3 H3 120.1 . .
O6 C23 H23A 109.5 . .
O6 C23 H23B 109.5 . .
H23A C23 H23B 109.5 . .
O6 C23 H23C 109.5 . .
H23A C23 H23C 109.5 . .
H23B C23 H23C 109.5 . .
C19 C20 C21 117.6(11) . .
C19 C20 H20 121.2 . .
C21 C20 H20 121.2 . .
C13 C12 C11 118.7(12) . .
C13 C12 H12 120.7 . .
C11 C12 H12 120.7 . .
C29 C32 H32A 109.5 . .
C29 C32 H32B 109.5 . .
H32A C32 H32B 109.5 . .
C29 C32 H32C 109.5 . .
H32A C32 H32C 109.5 . .
H32B C32 H32C 109.5 . .
C29 C30 H30A 109.5 . .
C29 C30 H30B 109.5 . .
H30A C30 H30B 109.5 . .
C29 C30 H30C 109.5 . .
H30A C30 H30C 109.5 . .
H30B C30 H30C 109.5 . .
N1 C9 O4 125.4(9) . .
N1 C9 C10 117.7(9) . .
O4 C9 C10 116.8(9) . .
C12 C13 C14 120.4(11) . .
C12 C13 H13 119.8 . .
C14 C13 H13 119.8 . .
N6 C34 C33 178(2) . .
C25 C28 H28A 109.5 . .
C25 C28 H28B 109.5 . .
H28A C28 H28B 109.5 . .
C25 C28 H28C 109.5 . .
H28A C28 H28C 109.5 . .
H28B C28 H28C 109.5 . .
C5 C4 C3 119.6(9) . .
C5 C4 H4 120.2 . .
C3 C4 H4 120.2 . .
C39 C40 H40A 109.5 . .
C39 C40 H40B 109.5 . .
H40A C40 H40B 109.5 . .
C39 C40 H40C 109.5 . .
H40A C40 H40C 109.5 . .
H40B C40 H40C 109.5 . .
C25 C27 H27A 109.5 . .
C25 C27 H27B 109.5 . .
H27A C27 H27B 109.5 . .
C25 C27 H27C 109.5 . .
H27A C27 H27C 109.5 . .
H27B C27 H27C 109.5 . .
C29 C31 H31A 109.5 . .
C29 C31 H31B 109.5 . .
H31A C31 H31B 109.5 . .
C29 C31 H31C 109.5 . .
H31A C31 H31C 109.5 . .
H31B C31 H31C 109.5 . .
C38 C37 H37A 109.5 . .
C38 C37 H37B 109.5 . .
H37A C37 H37B 109.5 . .
C38 C37 H37C 109.5 . .
H37A C37 H37C 109.5 . .
H37B C37 H37C 109.5 . .
N5 C41 C36 177.2(15) . .
N4 C39 C40 175(2) . .
C25 C26 H26A 109.5 . .
C25 C26 H26B 109.5 . .
H26A C26 H26B 109.5 . .
C25 C26 H26C 109.5 . .
H26A C26 H26C 109.5 . .
H26B C26 H26C 109.5 . .

loop_
_geom_bond_atom_site_label_1
_geom_bond_atom_site_label_2
_geom_bond_distance
_geom_bond_site_symmetry_2
Tb1 O3 2.348(7) .
Tb1 O12 2.363(7) .
Tb1 O4 2.363(7) .
Tb1 O11 2.371(7) .
Tb1 O10 2.379(8) .
Tb1 O8 2.396(7) 2_667
Tb1 N2 2.452(8) .
Tb1 O12 2.453(7) 2_667
Tb1 Mn1 3.557(2) .
Tb1 Tb2 3.6504(11) .
Tb1 Tb2 3.7598(11) 2_667
Tb1 Tb1 3.9850(18) 2_667
Tb1 H67 2.54(12) .
Tb2 O7 2.285(8) .
Tb2 O11 2.340(7) .
Tb2 O12 2.343(7) 2_667
Tb2 O9 2.346(8) .
Tb2 O5 2.361(6) .
Tb2 O3 2.467(7) 2_667
Tb2 O2 2.491(7) 2_667
Tb2 O6 2.569(8) .
Tb2 Mn1 3.5655(19) .
Tb2 Tb1 3.7597(11) 2_667
Mn1 O5 2.088(7) .
Mn1 O11 2.139(7) .
Mn1 O4 2.140(7) .
Mn1 N3 2.207(8) .
Mn1 Cl1 2.344(3) .
O12 Tb2 2.343(7) 2_667
O12 Tb1 2.453(7) 2_667
O12 H66 0.90(2) .
O3 C7 1.328(12) .
O3 Tb2 2.467(7) 2_667
C19 C20 1.370(16) .
C19 O6 1.402(13) .
C19 C18 1.425(16) .
O6 C23 1.452(14) .
O5 C18 1.325(13) .
O2 C2 1.372(12) .
O2 C1 1.450(13) .
O2 Tb2 2.491(7) 2_667
O8 C42 1.248(14) .
O8 Tb1 2.396(7) 2_667
O9 C24 1.247(12) .
O11 H67 0.90(2) .
O4 C9 1.318(12) .
N7 C38 1.16(2) .
O10 C24 1.246(12) .
O7 C42 1.301(14) .
N5 C41 1.146(17) .
N2 C8 1.301(14) .
N2 N1 1.445(11) .
C7 C2 1.380(14) .
C7 C6 1.439(14) .
N1 C9 1.303(14) .
N4 C39 1.14(2) .
C14 C13 1.379(16) .
C14 C15 1.393(14) .
C14 H14 0.9500 .
C25 C28 1.505(18) .
C25 C27 1.519(18) .
C25 C26 1.54(2) .
C25 C24 1.562(15) .
C38 C37 1.46(2) .
C2 C3 1.426(14) .
C10 C11 1.373(15) .
C10 C15 1.377(15) .
C10 C9 1.484(14) .
C11 C12 1.429(16) .
C11 H11 0.9500 .
N3 C16 1.277(14) .
N3 C15 1.456(13) .
C6 C5 1.407(14) .
C6 C8 1.464(14) .
C42 C29 1.535(16) .
C5 C4 1.338(14) .
C5 H5 0.9500 .
C18 C17 1.400(15) .
C21 C22 1.362(16) .
C21 C20 1.430(15) .
C21 H21 0.9500 .
C29 C30 1.532(17) .
C29 C31 1.534(17) .
C29 C32 1.540(17) .
C33 C34 1.54(2) .
C33 H33A 0.9800 .
C33 H33B 0.9800 .
C33 H33C 0.9800 .
C17 C22 1.376(16) .
C17 C16 1.473(16) .
C8 H8 0.9500 .
C36 C41 1.48(2) .
C36 H36A 0.9800 .
C36 H36B 0.9800 .
C36 H36C 0.9800 .
C1 H1B 0.9800 .
C1 H1C 0.9800 .
C1 H1D 0.9800 .
C22 H22 0.9500 .
C16 H16 0.9500 .
N6 C34 1.11(2) .
C3 C4 1.381(14) .
C3 H3 0.9500 .
C23 H23A 0.9800 .
C23 H23B 0.9800 .
C23 H23C 0.9800 .
C20 H20 0.9500 .
C12 C13 1.372(17) .
C12 H12 0.9500 .
C32 H32A 0.9800 .
C32 H32B 0.9800 .
C32 H32C 0.9800 .
C30 H30A 0.9800 .
C30 H30B 0.9800 .
C30 H30C 0.9800 .
C13 H13 0.9500 .
C28 H28A 0.9800 .
C28 H28B 0.9800 .
C28 H28C 0.9800 .
C4 H4 0.9500 .
C40 C39 1.40(2) .
C40 H40A 0.9800 .
C40 H40B 0.9800 .
C40 H40C 0.9800 .
C27 H27A 0.9800 .
C27 H27B 0.9800 .
C27 H27C 0.9800 .
C31 H31A 0.9800 .
C31 H31B 0.9800 .
C31 H31C 0.9800 .
C37 H37A 0.9800 .
C37 H37B 0.9800 .
C37 H37C 0.9800 .
C26 H26A 0.9800 .
C26 H26B 0.9800 .
C26 H26C 0.9800 .
